data_2228048
loop_
_publ_author_name
'Zhang, Xiu-Qing'
'Li, Chun-Ying'
'Bian, He-Dong'
'Yu, Qing'
'Liang, Hong'

_publ_section_title
;
 Bis(<i>N</i>'-benzoylpyridine-4-carbohydrazide)(1,10-phenanthroline)copper(II)
 dinitrate
;
_journal_coeditor_code VM2045
_journal_issue 11
_journal_name_full 'Acta Crystallographica Section E'
_journal_page_first m1360
_journal_paper_doi 10.1107/S1600536810038985
_journal_volume 66
_journal_year 2010
_chemical_formula_iupac '[Cu (C13 H11 N3 O2)2 (C12 H8 N2)] (N O3)2'
_chemical_formula_moiety 'C38 H30 Cu N8 O4 2+, 2(N O3 -)'
_chemical_formula_sum 'C38 H30 Cu N10 O10'
_chemical_formula_weight 850.26
_chemical_name_systematic
;
Bis(<i>N</i>'-benzoylpyridine-4-carbohydrazide)(1,10-phenanthroline)copper(II)
dinitrate
;
_space_group_IT_number 15
_symmetry_cell_setting monoclinic
_symmetry_space_group_name_Hall '-C 2yc'
_symmetry_space_group_name_H-M 'C 1 2/c 1'
_atom_sites_solution_hydrogens geom
_atom_sites_solution_primary direct
_atom_sites_solution_secondary difmap
_audit_creation_method SHELXL-97
_cell_angle_alpha 90.00
_cell_angle_beta 130.827(2)
_cell_angle_gamma 90.00
_cell_formula_units_Z 4
_cell_length_a 25.126(4)
_cell_length_b 12.5304(18)
_cell_length_c 16.442(2)
_cell_measurement_reflns_used 3397
_cell_measurement_temperature 294(2)
_cell_measurement_theta_max 25.96
_cell_measurement_theta_min 2.48
_cell_volume 3917.1(10)
_computing_cell_refinement 'SMART (Bruker, 1998)'
_computing_data_collection 'SMART (Bruker, 1998)'
_computing_data_reduction 'SAINT (Bruker, 1998)'
_computing_molecular_graphics 'SHELXTL (Sheldrick, 2008)'
_computing_publication_material 'SHELXTL (Sheldrick, 2008)'
_computing_structure_refinement 'SHELXL97 (Sheldrick, 2008)'
_computing_structure_solution 'SHELXS97 (Sheldrick, 2008)'
_diffrn_ambient_temperature 294(2)
_diffrn_measured_fraction_theta_full 0.998
_diffrn_measured_fraction_theta_max 0.998
_diffrn_measurement_device_type 'Bruker SMART CCD area-detector'
_diffrn_measurement_method '\f and \w'
_diffrn_radiation_monochromator graphite
_diffrn_radiation_source 'fine-focus sealed tube'
_diffrn_radiation_type MoK\a
_diffrn_radiation_wavelength 0.71073
_diffrn_reflns_av_R_equivalents 0.0353
_diffrn_reflns_av_sigmaI/netI 0.0438
_diffrn_reflns_limit_h_max 26
_diffrn_reflns_limit_h_min -31
_diffrn_reflns_limit_k_max 15
_diffrn_reflns_limit_k_min -14
_diffrn_reflns_limit_l_max 20
_diffrn_reflns_limit_l_min -20
_diffrn_reflns_number 10551
_diffrn_reflns_theta_full 26.19
_diffrn_reflns_theta_max 26.19
_diffrn_reflns_theta_min 1.95
_diffrn_standards_decay_% 0
_diffrn_standards_interval_count 0
_diffrn_standards_number 0
_exptl_absorpt_coefficient_mu 0.629
_exptl_absorpt_correction_T_max 1.000000
_exptl_absorpt_correction_T_min 0.701283
_exptl_absorpt_correction_type multi-scan
_exptl_absorpt_process_details '(SADABS; Sheldrick, 1996)'
_exptl_crystal_colour blue
_exptl_crystal_density_diffrn 1.442
_exptl_crystal_density_method 'not measured'
_exptl_crystal_description block
_exptl_crystal_F_000 1748
_exptl_crystal_size_max 0.20
_exptl_crystal_size_mid 0.16
_exptl_crystal_size_min 0.10
_refine_diff_density_max 0.452
_refine_diff_density_min -0.411
_refine_ls_extinction_method none
_refine_ls_goodness_of_fit_ref 1.034
_refine_ls_hydrogen_treatment mixed
_refine_ls_matrix_type full
_refine_ls_number_parameters 303
_refine_ls_number_reflns 3939
_refine_ls_number_restraints 48
_refine_ls_restrained_S_all 1.059
_refine_ls_R_factor_all 0.0734
_refine_ls_R_factor_gt 0.0407
_refine_ls_shift/su_max 0.001
_refine_ls_shift/su_mean 0.000
_refine_ls_structure_factor_coef Fsqd
_refine_ls_weighting_details 'calc w=1/[\s^2^(Fo^2^)+(0.0397P)^2^+5.1547P] where P=(Fo^2^+2Fc^2^)/3'
_refine_ls_weighting_scheme calc
_refine_ls_wR_factor_gt 0.0907
_refine_ls_wR_factor_ref 0.1078
_reflns_number_gt 2826
_reflns_number_total 3939
_reflns_threshold_expression I>2sigma(I)
_cod_data_source_file vm2045.cif
_cod_data_source_block I
_cod_original_cell_volume 3917.0(10)
_cod_original_sg_symbol_H-M 'C 2/c'
_cod_database_code 2228048
_cod_database_fobs_code 2228048

loop_
_symmetry_equiv_pos_as_xyz
'x, y, z'
'-x, y, -z+1/2'
'x+1/2, y+1/2, z'
'-x+1/2, y+1/2, -z+1/2'
'-x, -y, -z'
'x, -y, z-1/2'
'-x+1/2, -y+1/2, -z'
'x+1/2, -y+1/2, z-1/2'

loop_
_atom_site_type_symbol
_atom_site_label
_atom_site_fract_x
_atom_site_fract_y
_atom_site_fract_z
_atom_site_U_iso_or_equiv
_atom_site_adp_type
_atom_site_calc_flag
_atom_site_refinement_flags
_atom_site_occupancy
_atom_site_disorder_assembly
_atom_site_disorder_group
Cu Cu1 1.0000 0.30488(4) 0.2500 0.03672(16) Uani d S 1 . .
N N1 1.02696(12) 0.18443(17) 0.20254(17) 0.0388(5) Uani d . 1 . .
N N2 0.96446(12) 0.42041(17) 0.28935(17) 0.0348(5) Uani d . 1 . .
N N3 0.84202(14) 0.6582(2) 0.3689(2) 0.0453(6) Uani d . 1 . .
H H3A 0.8269(17) 0.599(3) 0.363(2) 0.048(10) Uiso d . 1 . .
N N4 0.81824(14) 0.7421(2) 0.3927(2) 0.0486(7) Uani d . 1 . .
H H4A 0.7939(16) 0.786(2) 0.343(2) 0.047(9) Uiso d . 1 . .
O O1 0.93009(13) 0.75915(17) 0.4076(2) 0.0644(7) Uani d . 1 . .
O O2 0.88447(10) 0.69721(15) 0.56691(15) 0.0447(5) Uani d . 1 . .
C C1 1.05326(17) 0.1867(3) 0.1541(2) 0.0505(8) Uani d . 1 . .
H H1 1.0613 0.2526 0.1378 0.061 Uiso calc R 1 . .
C C2 1.0692(2) 0.0950(3) 0.1270(3) 0.0669(10) Uani d . 1 . .
H H2 1.0882 0.0998 0.0940 0.080 Uiso calc R 1 . .
C C3 1.0571(2) -0.0020(3) 0.1487(3) 0.0688(10) Uani d . 1 . .
H H3 1.0675 -0.0638 0.1301 0.083 Uiso calc R 1 . .
C C4 1.02878(17) -0.0089(2) 0.1992(3) 0.0534(8) Uani d . 1 . .
C C5 1.01434(14) 0.0876(2) 0.2241(2) 0.0405(7) Uani d . 1 . .
C C6 1.0133(2) -0.1064(2) 0.2252(3) 0.0715(11) Uani d . 1 . .
H H6 1.0217 -0.1711 0.2077 0.086 Uiso calc R 1 . .
C C7 1.01034(14) 0.4875(2) 0.3693(2) 0.0386(6) Uani d . 1 . .
H H7 1.0580 0.4778 0.4069 0.046 Uiso calc R 1 . .
C C8 0.98990(14) 0.5703(2) 0.3983(2) 0.0388(6) Uani d . 1 . .
H H8 1.0232 0.6166 0.4533 0.047 Uiso calc R 1 . .
C C9 0.91927(14) 0.5841(2) 0.3449(2) 0.0346(6) Uani d . 1 . .
C C10 0.87170(15) 0.5150(2) 0.2623(2) 0.0434(7) Uani d . 1 . .
H H10 0.8238 0.5222 0.2248 0.052 Uiso calc R 1 . .
C C11 0.89591(15) 0.4351(2) 0.2359(2) 0.0434(7) Uani d . 1 . .
H H11 0.8635 0.3898 0.1790 0.052 Uiso calc R 1 . .
C C12 0.89816(15) 0.6754(2) 0.3769(2) 0.0404(7) Uani d . 1 . .
C C13 0.84659(14) 0.7618(2) 0.4943(2) 0.0365(6) Uani d . 1 . .
C C14 0.82644(14) 0.8668(2) 0.5096(2) 0.0395(6) Uani d . 1 . .
C C15 0.80475(16) 0.8715(3) 0.5682(3) 0.0528(8) Uani d . 1 . .
H H15 0.8022 0.8095 0.5965 0.063 Uiso calc R 1 . .
C C16 0.78694(19) 0.9682(4) 0.5844(3) 0.0766(12) Uani d . 1 . .
H H16 0.7709 0.9712 0.6218 0.092 Uiso calc R 1 . .
C C17 0.7928(2) 1.0596(4) 0.5457(4) 0.0848(13) Uani d . 1 . .
H H17 0.7815 1.1248 0.5579 0.102 Uiso calc R 1 . .
C C18 0.8153(2) 1.0565(3) 0.4891(3) 0.0752(11) Uani d . 1 . .
H H18 0.8193 1.1193 0.4632 0.090 Uiso calc R 1 . .
C C19 0.83197(17) 0.9595(3) 0.4703(3) 0.0563(8) Uani d . 1 . .
H H19 0.8469 0.9569 0.4314 0.068 Uiso calc R 1 . .
N N5 0.19121(16) 0.3709(2) 0.1463(2) 0.0580(7) Uani d D 1 . .
O O3 0.2494(3) 0.3972(8) 0.2291(5) 0.089(2) Uani d PDU 0.68(2) A 1
O O4 0.1545(3) 0.4388(6) 0.0770(5) 0.0651(19) Uani d PDU 0.68(2) A 1
O O5 0.1665(5) 0.2852(5) 0.1420(7) 0.114(3) Uani d PDU 0.68(2) A 1
O O3' 0.2005(15) 0.2750(7) 0.1614(14) 0.133(7) Uani d PDU 0.32(2) A 2
O O4' 0.2368(9) 0.4324(14) 0.2155(13) 0.084(5) Uani d PDU 0.32(2) A 2
O O5' 0.1514(9) 0.4001(18) 0.0525(10) 0.118(7) Uani d PDU 0.32(2) A 2

loop_
_atom_site_aniso_label
_atom_site_aniso_U_11
_atom_site_aniso_U_22
_atom_site_aniso_U_33
_atom_site_aniso_U_12
_atom_site_aniso_U_13
_atom_site_aniso_U_23
Cu1 0.0520(3) 0.0285(2) 0.0455(3) 0.000 0.0388(3) 0.000
N1 0.0464(14) 0.0346(12) 0.0365(12) 0.0023(11) 0.0276(12) 0.0009(10)
N2 0.0414(13) 0.0328(12) 0.0377(12) -0.0014(10) 0.0292(12) -0.0010(10)
N3 0.0562(17) 0.0413(15) 0.0530(16) 0.0076(13) 0.0421(15) -0.0007(12)
N4 0.0585(17) 0.0520(16) 0.0421(15) 0.0255(14) 0.0359(15) 0.0108(13)
O1 0.0787(16) 0.0349(12) 0.0978(19) -0.0026(12) 0.0657(16) -0.0104(12)
O2 0.0471(11) 0.0433(11) 0.0404(11) 0.0094(10) 0.0273(10) 0.0083(10)
C1 0.066(2) 0.0460(17) 0.0539(18) 0.0050(16) 0.0456(18) -0.0009(15)
C2 0.091(3) 0.058(2) 0.079(3) 0.008(2) 0.067(2) -0.0078(19)
C3 0.080(3) 0.053(2) 0.077(2) 0.0088(19) 0.052(2) -0.0165(19)
C4 0.0536(19) 0.0376(16) 0.061(2) 0.0016(15) 0.0338(18) -0.0098(15)
C5 0.0367(16) 0.0333(15) 0.0383(16) 0.0012(12) 0.0187(14) -0.0023(12)
C6 0.072(3) 0.0304(17) 0.101(3) 0.0016(16) 0.052(2) -0.0078(18)
C7 0.0341(14) 0.0411(15) 0.0372(15) 0.0008(12) 0.0218(13) -0.0031(13)
C8 0.0388(16) 0.0377(15) 0.0394(15) -0.0028(12) 0.0254(14) -0.0074(12)
C9 0.0452(16) 0.0307(13) 0.0356(14) 0.0026(12) 0.0298(14) 0.0013(11)
C10 0.0362(15) 0.0533(18) 0.0455(17) 0.0013(13) 0.0288(15) -0.0051(14)
C11 0.0426(17) 0.0481(17) 0.0448(17) -0.0108(14) 0.0309(15) -0.0154(14)
C12 0.0471(17) 0.0359(16) 0.0411(16) 0.0083(13) 0.0301(15) 0.0056(12)
C13 0.0349(15) 0.0401(15) 0.0408(16) 0.0044(12) 0.0275(14) 0.0033(13)
C14 0.0321(15) 0.0456(16) 0.0376(15) 0.0059(13) 0.0213(14) -0.0023(13)
C15 0.0445(18) 0.061(2) 0.058(2) -0.0027(16) 0.0360(17) -0.0129(17)
C16 0.063(2) 0.087(3) 0.092(3) 0.003(2) 0.056(2) -0.029(3)
C17 0.075(3) 0.066(3) 0.093(3) 0.015(2) 0.046(3) -0.022(2)
C18 0.078(3) 0.047(2) 0.078(3) 0.0080(19) 0.041(2) -0.0009(19)
C19 0.057(2) 0.0515(19) 0.056(2) 0.0067(16) 0.0354(18) 0.0048(16)
N5 0.058(2) 0.0559(19) 0.0602(19) 0.0132(16) 0.0388(18) 0.0162(16)
O3 0.060(3) 0.097(4) 0.061(3) -0.001(3) 0.019(3) 0.029(3)
O4 0.054(3) 0.067(3) 0.051(3) 0.021(2) 0.024(2) 0.016(2)
O5 0.115(5) 0.061(3) 0.173(6) -0.008(3) 0.098(4) 0.018(3)
O3' 0.126(11) 0.081(8) 0.132(9) 0.025(6) 0.058(7) 0.017(6)
O4' 0.095(8) 0.104(9) 0.077(8) -0.007(6) 0.067(7) -0.020(6)
O5' 0.097(8) 0.127(10) 0.088(8) 0.014(7) 0.042(6) 0.027(7)

loop_
_atom_type_symbol
_atom_type_description
_atom_type_scat_dispersion_real
_atom_type_scat_dispersion_imag
_atom_type_scat_source
C C 0.0033 0.0016 'International Tables Vol C Tables 4.2.6.8 and 6.1.1.4'
H H 0.0000 0.0000 'International Tables Vol C Tables 4.2.6.8 and 6.1.1.4'
N N 0.0061 0.0033 'International Tables Vol C Tables 4.2.6.8 and 6.1.1.4'
O O 0.0106 0.0060 'International Tables Vol C Tables 4.2.6.8 and 6.1.1.4'
Cu Cu 0.3201 1.2651 'International Tables Vol C Tables 4.2.6.8 and 6.1.1.4'

loop_
_geom_angle_atom_site_label_1
_geom_angle_atom_site_label_2
_geom_angle_atom_site_label_3
_geom_angle_site_symmetry_1
_geom_angle_site_symmetry_3
_geom_angle
_geom_angle_publ_flag
N1 Cu1 N1 2_755 . 82.61(13) ?
N1 Cu1 N2 2_755 . 94.72(9) ?
N1 Cu1 N2 . . 175.04(9) ?
N1 Cu1 N2 2_755 2_755 175.03(9) ?
N1 Cu1 N2 . 2_755 94.71(9) ?
N2 Cu1 N2 . 2_755 88.24(12) ?
C1 N1 C5 . . 117.9(2) ?
C1 N1 Cu1 . . 130.1(2) ?
C5 N1 Cu1 . . 111.99(18) ?
C7 N2 C11 . . 118.2(2) ?
C7 N2 Cu1 . . 119.31(18) ?
C11 N2 Cu1 . . 122.49(19) ?
C12 N3 N4 . . 117.9(3) ?
C12 N3 H3A . . 123(2) ?
N4 N3 H3A . . 118(2) ?
C13 N4 N3 . . 121.0(3) ?
C13 N4 H4A . . 124(2) ?
N3 N4 H4A . . 114(2) ?
N1 C1 C2 . . 122.6(3) ?
N1 C1 H1 . . 118.7 ?
C2 C1 H1 . . 118.7 ?
C3 C2 C1 . . 119.8(3) ?
C3 C2 H2 . . 120.1 ?
C1 C2 H2 . . 120.1 ?
C2 C3 C4 . . 119.9(3) ?
C2 C3 H3 . . 120.1 ?
C4 C3 H3 . . 120.1 ?
C5 C4 C3 . . 116.6(3) ?
C5 C4 C6 . . 118.6(3) ?
C3 C4 C6 . . 124.8(3) ?
N1 C5 C4 . . 123.2(3) ?
N1 C5 C5 . 2_755 116.70(15) ?
C4 C5 C5 . 2_755 120.13(19) ?
C6 C6 C4 2_755 . 121.26(19) ?
C6 C6 H6 2_755 . 119.4 ?
C4 C6 H6 . . 119.4 ?
N2 C7 C8 . . 122.6(3) ?
N2 C7 H7 . . 118.7 ?
C8 C7 H7 . . 118.7 ?
C7 C8 C9 . . 119.3(3) ?
C7 C8 H8 . . 120.4 ?
C9 C8 H8 . . 120.4 ?
C10 C9 C8 . . 118.3(2) ?
C10 C9 C12 . . 123.3(3) ?
C8 C9 C12 . . 118.4(2) ?
C9 C10 C11 . . 119.3(3) ?
C9 C10 H10 . . 120.4 ?
C11 C10 H10 . . 120.4 ?
N2 C11 C10 . . 122.3(3) ?
N2 C11 H11 . . 118.8 ?
C10 C11 H11 . . 118.8 ?
O1 C12 N3 . . 123.0(3) ?
O1 C12 C9 . . 121.3(3) ?
N3 C12 C9 . . 115.7(2) ?
O2 C13 N4 . . 122.3(3) ?
O2 C13 C14 . . 123.5(2) ?
N4 C13 C14 . . 114.2(2) ?
C19 C14 C15 . . 119.7(3) ?
C19 C14 C13 . . 121.1(3) ?
C15 C14 C13 . . 119.2(3) ?
C16 C15 C14 . . 119.9(4) ?
C16 C15 H15 . . 120.0 ?
C14 C15 H15 . . 120.0 ?
C17 C16 C15 . . 119.9(4) ?
C17 C16 H16 . . 120.0 ?
C15 C16 H16 . . 120.0 ?
C16 C17 C18 . . 120.8(4) ?
C16 C17 H17 . . 119.6 ?
C18 C17 H17 . . 119.6 ?
C17 C18 C19 . . 119.7(4) ?
C17 C18 H18 . . 120.1 ?
C19 C18 H18 . . 120.1 ?
C14 C19 C18 . . 119.9(3) ?
C14 C19 H19 . . 120.1 ?
C18 C19 H19 . . 120.1 ?
O3' N5 O4' . . 119.6(8) ?
O5 N5 O4' . . 137.8(10) ?
O3' N5 O5' . . 116.2(10) ?
O5 N5 O5' . . 103.0(10) ?
O4' N5 O5' . . 118.7(8) ?
O3' N5 O3 . . 96.3(10) ?
O5 N5 O3 . . 119.7(5) ?
O5' N5 O3 . . 136.0(10) ?
O3' N5 O4 . . 143.3(8) ?
O5 N5 O4 . . 120.8(5) ?
O4' N5 O4 . . 96.1(10) ?
O3 N5 O4 . . 118.3(5) ?

loop_
_geom_bond_atom_site_label_1
_geom_bond_atom_site_label_2
_geom_bond_site_symmetry_2
_geom_bond_distance
_geom_bond_publ_flag
Cu1 N1 2_755 2.009(2) ?
Cu1 N1 . 2.009(2) ?
Cu1 N2 . 2.017(2) ?
Cu1 N2 2_755 2.017(2) ?
N1 C1 . 1.326(4) ?
N1 C5 . 1.358(3) ?
N2 C7 . 1.335(3) ?
N2 C11 . 1.339(4) ?
N3 C12 . 1.346(4) ?
N3 N4 . 1.387(3) ?
N3 H3A . 0.81(3) ?
N4 C13 . 1.342(4) ?
N4 H4A . 0.83(3) ?
O1 C12 . 1.212(3) ?
O2 C13 . 1.225(3) ?
C1 C2 . 1.384(4) ?
C1 H1 . 0.9300 ?
C2 C3 . 1.355(5) ?
C2 H2 . 0.9300 ?
C3 C4 . 1.407(5) ?
C3 H3 . 0.9300 ?
C4 C5 . 1.397(4) ?
C4 C6 . 1.430(5) ?
C5 C5 2_755 1.432(6) ?
C6 C6 2_755 1.350(7) ?
C6 H6 . 0.9300 ?
C7 C8 . 1.375(4) ?
C7 H7 . 0.9300 ?
C8 C9 . 1.383(4) ?
C8 H8 . 0.9300 ?
C9 C10 . 1.378(4) ?
C9 C12 . 1.494(4) ?
C10 C11 . 1.381(4) ?
C10 H10 . 0.9300 ?
C11 H11 . 0.9300 ?
C13 C14 . 1.489(4) ?
C14 C19 . 1.380(4) ?
C14 C15 . 1.384(4) ?
C15 C16 . 1.377(5) ?
C15 H15 . 0.9300 ?
C16 C17 . 1.365(6) ?
C16 H16 . 0.9300 ?
C17 C18 . 1.368(6) ?
C17 H17 . 0.9300 ?
C18 C19 . 1.384(5) ?
C18 H18 . 0.9300 ?
C19 H19 . 0.9300 ?
N5 O3' . 1.218(8) ?
N5 O5 . 1.220(5) ?
N5 O4' . 1.223(8) ?
N5 O5' . 1.223(8) ?
N5 O3 . 1.224(5) ?
N5 O4 . 1.224(4) ?

loop_
_geom_hbond_atom_site_label_D
_geom_hbond_atom_site_label_H
_geom_hbond_atom_site_label_A
_geom_hbond_site_symmetry_A
_geom_hbond_distance_DH
_geom_hbond_distance_HA
_geom_hbond_distance_DA
_geom_hbond_angle_DHA
_geom_hbond_publ_flag
N3 H3A O4 2_655 0.81(4) 2.15(4) 2.873(8) 149(3) y
N3 H3A O4' 2_655 0.81(4) 2.43(4) 3.20(2) 161(3) y
N4 H4A O3 3_555 0.83(3) 1.99(3) 2.814(9) 171(4) y
N4 H4A O3' 3_555 0.83(3) 2.30(4) 2.945(18) 135(3) y
N4 H4A O4' 3_555 0.83(3) 2.43(4) 3.25(2) 172(3) y

loop_
_geom_torsion_atom_site_label_1
_geom_torsion_atom_site_label_2
_geom_torsion_atom_site_label_3
_geom_torsion_atom_site_label_4
_geom_torsion_site_symmetry_1
_geom_torsion_site_symmetry_2
_geom_torsion_site_symmetry_3
_geom_torsion_site_symmetry_4
_geom_torsion
_geom_torsion_publ_flag
N1 Cu1 N1 C1 2_755 . . . 179.2(3) ?
N2 Cu1 N1 C1 2_755 . . . -5.0(3) ?
N1 Cu1 N1 C5 2_755 . . . 0.20(14) ?
N2 Cu1 N1 C5 2_755 . . . 176.00(19) ?
N1 Cu1 N2 C7 2_755 . . . 113.3(2) ?
N2 Cu1 N2 C7 2_755 . . . -62.73(18) ?
N1 Cu1 N2 C11 2_755 . . . -69.0(2) ?
N2 Cu1 N2 C11 2_755 . . . 115.0(2) ?
C12 N3 N4 C13 . . . . -85.3(4) ?
C5 N1 C1 C2 . . . . -1.2(5) ?
Cu1 N1 C1 C2 . . . . 179.8(3) ?
N1 C1 C2 C3 . . . . 0.9(6) ?
C1 C2 C3 C4 . . . . -0.4(6) ?
C2 C3 C4 C5 . . . . 0.3(5) ?
C2 C3 C4 C6 . . . . 179.5(4) ?
C1 N1 C5 C4 . . . . 1.1(4) ?
Cu1 N1 C5 C4 . . . . -179.8(2) ?
C1 N1 C5 C5 . . . 2_755 -179.7(3) ?
Cu1 N1 C5 C5 . . . 2_755 -0.6(4) ?
C3 C4 C5 N1 . . . . -0.6(5) ?
C6 C4 C5 N1 . . . . -179.9(3) ?
C3 C4 C5 C5 . . . 2_755 -179.8(3) ?
C6 C4 C5 C5 . . . 2_755 0.9(5) ?
C5 C4 C6 C6 . . . 2_755 -1.4(7) ?
C3 C4 C6 C6 . . . 2_755 179.4(5) ?
C11 N2 C7 C8 . . . . -0.1(4) ?
Cu1 N2 C7 C8 . . . . 177.8(2) ?
N2 C7 C8 C9 . . . . 1.6(4) ?
C7 C8 C9 C10 . . . . -1.5(4) ?
C7 C8 C9 C12 . . . . -179.3(2) ?
C8 C9 C10 C11 . . . . 0.0(4) ?
C12 C9 C10 C11 . . . . 177.7(3) ?
C7 N2 C11 C10 . . . . -1.5(4) ?
Cu1 N2 C11 C10 . . . . -179.3(2) ?
C9 C10 C11 N2 . . . . 1.5(4) ?
N4 N3 C12 O1 . . . . 2.8(4) ?
N4 N3 C12 C9 . . . . -177.0(2) ?
C10 C9 C12 O1 . . . . -144.4(3) ?
C8 C9 C12 O1 . . . . 33.4(4) ?
C10 C9 C12 N3 . . . . 35.5(4) ?
C8 C9 C12 N3 . . . . -146.8(3) ?
N3 N4 C13 O2 . . . . -13.9(4) ?
N3 N4 C13 C14 . . . . 167.6(3) ?
O2 C13 C14 C19 . . . . 131.8(3) ?
N4 C13 C14 C19 . . . . -49.8(4) ?
O2 C13 C14 C15 . . . . -45.4(4) ?
N4 C13 C14 C15 . . . . 133.1(3) ?
C19 C14 C15 C16 . . . . 1.8(5) ?
C13 C14 C15 C16 . . . . 179.0(3) ?
C14 C15 C16 C17 . . . . -2.1(5) ?
C15 C16 C17 C18 . . . . 1.0(6) ?
C16 C17 C18 C19 . . . . 0.2(6) ?
C15 C14 C19 C18 . . . . -0.5(5) ?
C13 C14 C19 C18 . . . . -177.7(3) ?
C17 C18 C19 C14 . . . . -0.5(5) ?
